data_7057004
loop_
_publ_author_name
'Moreno-Alc\'antar, Guillermo'
'Romo-Islas, Guillermo'
'Flores-\'Alamo, Marcos'
'Torrens, Hugo'

_publ_section_title
;
 Aurophilicity vs. thiophilicity: directing the crystalline supramolecular
 arrangement in luminescent gold compounds
;
_journal_issue 10
_journal_name_full 'New Journal of Chemistry'
_journal_page_first 7845
_journal_paper_doi 10.1039/C7NJ04354F
_journal_volume 42
_journal_year 2018
_chemical_formula_moiety 'C19 H12 Au Cl0 F5 P S'
_chemical_formula_sum 'C19 H12 Au Cl0 F5 P S'
_chemical_formula_weight 595.28
_space_group_IT_number 2
_space_group_name_Hall '-P 1'
_space_group_name_H-M_alt 'P -1'
_symmetry_cell_setting triclinic
_symmetry_Int_Tables_number 2
_symmetry_space_group_name_Hall '-P 1'
_symmetry_space_group_name_H-M 'P -1'
_atom_sites_solution_hydrogens geom
_audit_conform_dict_location ftp://ftp.iucr.org/pub/cif_core.dic
_audit_conform_dict_name cif_core.dic
_audit_conform_dict_version 2.4.3
_audit_creation_date 2017-08-31T17:31:22-00:00
_audit_creation_method 'WinGX routine CIF_UPDATE'
_audit_update_record
;
2017-11-07 deposited with the CCDC.
2018-02-12 downloaded from the CCDC.
;
_cell_angle_alpha 91.560(4)
_cell_angle_beta 113.048(5)
_cell_angle_gamma 105.140(4)
_cell_formula_units_Z 2
_cell_length_a 8.9864(5)
_cell_length_b 11.0902(4)
_cell_length_c 11.4091(6)
_cell_measurement_reflns_used 4743
_cell_measurement_temperature 130(2)
_cell_measurement_theta_max 29.4586
_cell_measurement_theta_min 3.4427
_cell_volume 999.18(10)
_computing_cell_refinement
;
        CrysAlisPro, Agilent Technologies,
        Version 1.171.36.32 (release 02-08-2013 CrysAlis171 .NET)
        (compiled Aug  2 2013,16:46:58)
;
_computing_data_collection
;
        CrysAlisPro, Agilent Technologies,
        Version 1.171.36.32 (release 02-08-2013 CrysAlis171 .NET)
        (compiled Aug  2 2013,16:46:58)
;
_computing_data_reduction
;
        CrysAlisPro, Agilent Technologies,
        Version 1.171.36.32 (release 02-08-2013 CrysAlis171 .NET)
        (compiled Aug  2 2013,16:46:58)
;
_computing_molecular_graphics
;
          'Ortep-3 for Windows (Farrugia, 1997)'
      L. J. Farrugia, J. Appl. Crystallogr., 1997, 30, 565.
;
_computing_publication_material
;    
        'WinGX publication routines (Farrugia, 1999)'                 
    L. J. Farrugia, J. Appl. Crystallogr., 1999, 32, 837-838.
;
_computing_structure_refinement
;
      'SHELXS-2014 (Sheldrick, 2015)'
      Sheldrick, G. M. (2015). Acta Cryst. C71, 3--8.
;
_computing_structure_solution
;
      'SHELXS-2014 (Sheldrick, 2015)'
      Sheldrick, G. M. (2015). Acta Cryst. A71, 3--8.
;
_diffrn_ambient_temperature 130(2)
_diffrn_detector_area_resol_mean 10.4685
_diffrn_measured_fraction_theta_full 0.998
_diffrn_measured_fraction_theta_max 0.851
_diffrn_measurement_device_type 'Xcalibur, Atlas, Gemini'
_diffrn_measurement_method '\w scans'
_diffrn_orient_matrix_UB_11 -0.0394489
_diffrn_orient_matrix_UB_12 0.0000511
_diffrn_orient_matrix_UB_13 0.0430341
_diffrn_orient_matrix_UB_21 -0.0274865
_diffrn_orient_matrix_UB_22 -0.0669678
_diffrn_orient_matrix_UB_23 -0.0105525
_diffrn_orient_matrix_UB_31 0.0758291
_diffrn_orient_matrix_UB_32 -0.0008122
_diffrn_orient_matrix_UB_33 0.0519663
_diffrn_radiation_monochromator graphite
_diffrn_radiation_type MoK\a
_diffrn_radiation_wavelength 0.71073
_diffrn_reflns_av_R_equivalents 0.0423
_diffrn_reflns_av_unetI/netI 0.0646
_diffrn_reflns_Laue_measured_fraction_full 0.998
_diffrn_reflns_Laue_measured_fraction_max 0.851
_diffrn_reflns_limit_h_max 11
_diffrn_reflns_limit_h_min -11
_diffrn_reflns_limit_k_max 14
_diffrn_reflns_limit_k_min -14
_diffrn_reflns_limit_l_max 15
_diffrn_reflns_limit_l_min -14
_diffrn_reflns_number 10918
_diffrn_reflns_point_group_measured_fraction_full 0.998
_diffrn_reflns_point_group_measured_fraction_max 0.851
_diffrn_reflns_theta_full 25.242
_diffrn_reflns_theta_max 29.459
_diffrn_reflns_theta_min 3.443
_exptl_absorpt_coefficient_mu 7.591
_exptl_absorpt_correction_T_max 0.632
_exptl_absorpt_correction_T_min 0.054
_exptl_absorpt_correction_type analytical
_exptl_absorpt_process_details
;
        CrysAlisPro, Agilent Technologies,
        Version 1.171.36.32 (release 02-08-2013 CrysAlis171 .NET)
        (compiled Aug  2 2013,16:46:58)
Analytical numeric absorption correction using a multifaceted crystal
                        model based on expressions derived by R.C. Clark & J.S.
        (Clark, R. C. & Reid, J. S. (1995). Acta Cryst. A51, 887-897)
;
_exptl_crystal_colour colourless
_exptl_crystal_density_diffrn 1.979
_exptl_crystal_description plate
_exptl_crystal_F_000 562
_exptl_crystal_size_max 0.56
_exptl_crystal_size_mid 0.3
_exptl_crystal_size_min 0.06
_refine_diff_density_max 1.627
_refine_diff_density_min -1.332
_refine_diff_density_rms 0.169
_refine_ls_extinction_method none
_refine_ls_goodness_of_fit_ref 1.018
_refine_ls_hydrogen_treatment constr
_refine_ls_matrix_type full
_refine_ls_number_parameters 244
_refine_ls_number_reflns 4715
_refine_ls_number_restraints 0
_refine_ls_restrained_S_all 1.018
_refine_ls_R_factor_all 0.0354
_refine_ls_R_factor_gt 0.029
_refine_ls_shift/su_max 0.001
_refine_ls_shift/su_mean 0
_refine_ls_structure_factor_coef Fsqd
_refine_ls_weighting_details 'w=1/[\s^2^(Fo^2^)+(0.0204P)^2^] where P=(Fo^2^+2Fc^2^)/3'
_refine_ls_weighting_scheme calc
_refine_ls_wR_factor_gt 0.0569
_refine_ls_wR_factor_ref 0.0605
_reflns_Friedel_coverage 0
_reflns_number_gt 4236
_reflns_number_total 4715
_reflns_threshold_expression 'I > 2\s(I)'
_cod_data_source_file c7nj04354f2.cif
_cod_data_source_block 1-gmeauf5-216-sq
_cod_depositor_comments 'Adding full bibliography for 7057004--7057010.cif.'
_cod_original_cell_volume 999.18(9)
_cod_database_code 7057004
_shelx_estimated_absorpt_t_min 0.1
_shelx_estimated_absorpt_t_max 0.659

loop_
_symmetry_equiv_pos_as_xyz
'x, y, z'
'-x, -y, -z'

loop_
_atom_site_label
_atom_site_type_symbol
_atom_site_fract_x
_atom_site_fract_y
_atom_site_fract_z
_atom_site_U_iso_or_equiv
_atom_site_adp_type
_atom_site_occupancy
_atom_site_site_symmetry_order
_atom_site_calc_flag
_atom_site_refinement_flags_posn
_atom_site_refinement_flags_adp
C1 C 0.0971(5) 0.2166(4) 0.0001(4) 0.0194(9) Uani 1 1 d . .
C2 C 0.0137(6) 0.1229(4) -0.1070(4) 0.0219(10) Uani 1 1 d . .
C3 C 0.0795(6) 0.0287(4) -0.1269(4) 0.0236(10) Uani 1 1 d . .
C4 C 0.2324(6) 0.0229(4) -0.0379(5) 0.0249(10) Uani 1 1 d . .
C5 C 0.3192(6) 0.1116(4) 0.0694(4) 0.0250(10) Uani 1 1 d . .
C6 C 0.2507(6) 0.2062(4) 0.0867(4) 0.0209(9) Uani 1 1 d . .
C7 C 0.4381(5) 0.5200(4) 0.5219(4) 0.0170(9) Uani 1 1 d . .
H7A H 0.502703 0.581503 0.602011 0.02 Uiso 1 1 calc R U
H7B H 0.367108 0.445328 0.540727 0.02 Uiso 1 1 calc R U
C8 C 0.1708(5) 0.6408(4) 0.4631(4) 0.0158(8) Uani 1 1 d . .
C9 C 0.0337(6) 0.6761(4) 0.3797(5) 0.0241(10) Uani 1 1 d . .
H9 H 0.006983 0.668155 0.290086 0.029 Uiso 1 1 calc R U
C10 C -0.0645(6) 0.7231(4) 0.4268(5) 0.0329(12) Uani 1 1 d . .
H10 H -0.156382 0.749097 0.369666 0.039 Uiso 1 1 calc R U
C11 C -0.0293(6) 0.7319(4) 0.5547(5) 0.0285(11) Uani 1 1 d . .
H11 H -0.098064 0.763009 0.585686 0.034 Uiso 1 1 calc R U
C12 C 0.1056(6) 0.6962(4) 0.6405(5) 0.0281(11) Uani 1 1 d . .
H12 H 0.129944 0.703151 0.729718 0.034 Uiso 1 1 calc R U
C13 C 0.2047(6) 0.6499(4) 0.5935(4) 0.0220(10) Uani 1 1 d . .
H13 H 0.296556 0.624303 0.651112 0.026 Uiso 1 1 calc R U
C14 C 0.4469(5) 0.7377(4) 0.3903(4) 0.0155(8) Uani 1 1 d . .
C15 C 0.5521(6) 0.8257(4) 0.4996(4) 0.0268(11) Uani 1 1 d . .
H15 H 0.548792 0.810247 0.580179 0.032 Uiso 1 1 calc R U
C16 C 0.6618(6) 0.9358(4) 0.4918(5) 0.0326(12) Uani 1 1 d . .
H16 H 0.734458 0.995026 0.567152 0.039 Uiso 1 1 calc R U
C17 C 0.6656(6) 0.9594(4) 0.3756(5) 0.0324(12) Uani 1 1 d . .
H17 H 0.740318 1.035232 0.370173 0.039 Uiso 1 1 calc R U
C18 C 0.5608(6) 0.8727(4) 0.2666(5) 0.0304(11) Uani 1 1 d . .
H18 H 0.563778 0.888938 0.186074 0.036 Uiso 1 1 calc R U
C19 C 0.4522(5) 0.7631(4) 0.2738(4) 0.0198(9) Uani 1 1 d . .
H19 H 0.380068 0.704239 0.198057 0.024 Uiso 1 1 calc R U
Au1 Au 0.15810(2) 0.46326(2) 0.20637(2) 0.01601(6) Uani 1 1 d . .
F1 F 0.3468(3) 0.2910(2) 0.1948(2) 0.0336(7) Uani 1 1 d . .
F2 F 0.4694(4) 0.1102(3) 0.1580(3) 0.0369(7) Uani 1 1 d . .
F3 F 0.2968(4) -0.0687(2) -0.0567(3) 0.0360(7) Uani 1 1 d . .
F4 F -0.0079(4) -0.0588(3) -0.2322(3) 0.0386(7) Uani 1 1 d . .
F5 F -0.1384(3) 0.1220(2) -0.1964(2) 0.0313(6) Uani 1 1 d . .
P1 P 0.30249(13) 0.59140(9) 0.39730(10) 0.0130(2) Uani 1 1 d . .
S1 S 0.00411(14) 0.33521(11) 0.00931(10) 0.0237(2) Uani 1 1 d . .

loop_
_atom_site_aniso_label
_atom_site_aniso_U_11
_atom_site_aniso_U_22
_atom_site_aniso_U_33
_atom_site_aniso_U_23
_atom_site_aniso_U_13
_atom_site_aniso_U_12
C1 0.022(2) 0.015(2) 0.019(2) 0.0001(18) 0.0077(19) 0.0039(18)
C2 0.027(3) 0.021(2) 0.016(2) 0.0005(18) 0.0071(19) 0.0057(19)
C3 0.031(3) 0.021(2) 0.017(2) -0.0034(19) 0.012(2) 0.002(2)
C4 0.033(3) 0.016(2) 0.032(3) 0.003(2) 0.019(2) 0.011(2)
C5 0.026(3) 0.025(3) 0.026(3) 0.004(2) 0.010(2) 0.010(2)
C6 0.026(2) 0.018(2) 0.018(2) -0.0009(18) 0.0072(19) 0.0068(19)
C7 0.016(2) 0.016(2) 0.017(2) 0.0011(17) 0.0028(17) 0.0073(17)
C8 0.013(2) 0.012(2) 0.022(2) -0.0010(17) 0.0077(17) 0.0024(16)
C9 0.021(2) 0.022(2) 0.027(3) -0.0033(19) 0.007(2) 0.0094(19)
C10 0.021(3) 0.029(3) 0.046(3) -0.005(2) 0.009(2) 0.014(2)
C11 0.019(2) 0.017(2) 0.050(3) -0.008(2) 0.019(2) 0.0001(19)
C12 0.026(3) 0.023(2) 0.034(3) -0.008(2) 0.015(2) 0.001(2)
C13 0.023(2) 0.024(2) 0.021(2) 0.0019(19) 0.0106(19) 0.0088(19)
C14 0.013(2) 0.012(2) 0.019(2) 0.0045(17) 0.0029(17) 0.0069(16)
C15 0.030(3) 0.017(2) 0.024(3) 0.0008(19) 0.003(2) 0.005(2)
C16 0.031(3) 0.017(2) 0.035(3) 0.002(2) 0.000(2) 0.004(2)
C17 0.023(3) 0.020(2) 0.053(3) 0.014(2) 0.014(2) 0.005(2)
C18 0.037(3) 0.025(3) 0.038(3) 0.014(2) 0.022(2) 0.012(2)
C19 0.022(2) 0.019(2) 0.021(2) 0.0022(18) 0.0112(19) 0.0079(18)
Au1 0.01556(9) 0.01568(10) 0.01509(10) -0.00087(6) 0.00457(7) 0.00497(7)
F1 0.0278(16) 0.0305(15) 0.0284(15) -0.0124(12) -0.0059(12) 0.0154(12)
F2 0.0298(16) 0.0341(16) 0.0404(17) -0.0014(13) 0.0020(13) 0.0197(13)
F3 0.0436(18) 0.0265(15) 0.0452(18) -0.0031(13) 0.0226(15) 0.0163(13)
F4 0.0478(19) 0.0319(16) 0.0277(16) -0.0139(13) 0.0089(14) 0.0107(14)
F5 0.0286(16) 0.0337(16) 0.0202(14) -0.0067(12) -0.0009(12) 0.0089(12)
P1 0.0133(5) 0.0116(5) 0.0142(5) 0.0014(4) 0.0043(4) 0.0061(4)
S1 0.0235(6) 0.0225(6) 0.0186(6) -0.0044(5) -0.0007(5) 0.0119(5)

loop_
_atom_type_symbol
_atom_type_description
_atom_type_scat_dispersion_real
_atom_type_scat_dispersion_imag
_atom_type_scat_source
C C 0.0033 0.0016 'International Tables Vol C Tables 4.2.6.8 and 6.1.1.4'
H H 0 0 'International Tables Vol C Tables 4.2.6.8 and 6.1.1.4'
Au Au -2.0133 8.8022 'International Tables Vol C Tables 4.2.6.8 and 6.1.1.4'
Cl Cl 0.1484 0.1585 'International Tables Vol C Tables 4.2.6.8 and 6.1.1.4'
F F 0.0171 0.0103 'International Tables Vol C Tables 4.2.6.8 and 6.1.1.4'
P P 0.1023 0.0942 'International Tables Vol C Tables 4.2.6.8 and 6.1.1.4'
S S 0.1246 0.1234 'International Tables Vol C Tables 4.2.6.8 and 6.1.1.4'

loop_
_exptl_crystal_face_index_h
_exptl_crystal_face_index_k
_exptl_crystal_face_index_l
_exptl_crystal_face_perp_dist
-12 5 11 0.1518
12 -5 -11 0.1518
2 -2 13 0.2742
-2 2 -13 0.2742
1 14 -2 0.0292
-1 -14 2 0.0292
8 -4 7 0.2615
-8 4 -7 0.2615

loop_
_geom_angle_atom_site_label_1
_geom_angle_atom_site_label_2
_geom_angle_atom_site_label_3
_geom_angle
_geom_angle_site_symmetry_1
C6 C1 C2 114.3(4) .
C6 C1 S1 127.3(3) .
C2 C1 S1 118.4(3) .
F5 C2 C3 117.3(4) .
F5 C2 C1 119.6(4) .
C3 C2 C1 123.1(4) .
F4 C3 C4 119.9(4) .
F4 C3 C2 120.0(4) .
C4 C3 C2 120.1(4) .
F3 C4 C5 120.3(4) .
F3 C4 C3 120.4(4) .
C5 C4 C3 119.4(4) .
F2 C5 C4 121.4(4) .
F2 C5 C6 119.2(4) .
C4 C5 C6 119.4(4) .
F1 C6 C1 121.1(4) .
F1 C6 C5 115.3(4) .
C1 C6 C5 123.6(4) .
C7 C7 P1 110.7(4) 2_666
C7 C7 H7A 109.5 2_666
P1 C7 H7A 109.5 .
C7 C7 H7B 109.5 2_666
P1 C7 H7B 109.5 .
H7A C7 H7B 108.1 .
C9 C8 C13 118.8(4) .
C9 C8 P1 118.0(3) .
C13 C8 P1 123.1(3) .
C8 C9 C10 120.3(4) .
C8 C9 H9 119.8 .
C10 C9 H9 119.8 .
C11 C10 C9 120.1(5) .
C11 C10 H10 119.9 .
C9 C10 H10 119.9 .
C10 C11 C12 121.1(4) .
C10 C11 H11 119.5 .
C12 C11 H11 119.5 .
C11 C12 C13 118.8(5) .
C11 C12 H12 120.6 .
C13 C12 H12 120.6 .
C8 C13 C12 120.8(4) .
C8 C13 H13 119.6 .
C12 C13 H13 119.6 .
C19 C14 C15 118.8(4) .
C19 C14 P1 119.7(3) .
C15 C14 P1 121.5(3) .
C16 C15 C14 120.4(5) .
C16 C15 H15 119.8 .
C14 C15 H15 119.8 .
C17 C16 C15 120.1(5) .
C17 C16 H16 120 .
C15 C16 H16 120 .
C16 C17 C18 119.8(4) .
C16 C17 H17 120.1 .
C18 C17 H17 120.1 .
C19 C18 C17 120.4(5) .
C19 C18 H18 119.8 .
C17 C18 H18 119.8 .
C18 C19 C14 120.5(4) .
C18 C19 H19 119.7 .
C14 C19 H19 119.7 .
P1 Au1 S1 178.27(4) .
C8 P1 C14 104.80(18) .
C8 P1 C7 106.34(19) .
C14 P1 C7 104.15(19) .
C8 P1 Au1 114.54(14) .
C14 P1 Au1 113.28(14) .
C7 P1 Au1 112.81(13) .
C1 S1 Au1 109.85(15) .

loop_
_geom_bond_atom_site_label_1
_geom_bond_atom_site_label_2
_geom_bond_distance
_geom_bond_site_symmetry_2
C1 C6 1.385(6) .
C1 C2 1.393(6) .
C1 S1 1.753(4) .
C2 F5 1.346(5) .
C2 C3 1.381(6) .
C3 F4 1.342(5) .
C3 C4 1.371(6) .
C4 F3 1.343(5) .
C4 C5 1.364(6) .
C5 F2 1.337(5) .
C5 C6 1.392(6) .
C6 F1 1.353(5) .
C7 C7 1.539(8) 2_666
C7 P1 1.828(4) .
C7 H7A 0.99 .
C7 H7B 0.99 .
C8 C9 1.389(6) .
C8 C13 1.391(6) .
C8 P1 1.810(4) .
C9 C10 1.392(6) .
C9 H9 0.95 .
C10 C11 1.360(7) .
C10 H10 0.95 .
C11 C12 1.389(7) .
C11 H11 0.95 .
C12 C13 1.393(6) .
C12 H12 0.95 .
C13 H13 0.95 .
C14 C19 1.383(6) .
C14 C15 1.389(6) .
C14 P1 1.820(4) .
C15 C16 1.383(6) .
C15 H15 0.95 .
C16 C17 1.370(7) .
C16 H16 0.95 .
C17 C18 1.380(7) .
C17 H17 0.95 .
C18 C19 1.373(6) .
C18 H18 0.95 .
C19 H19 0.95 .
Au1 P1 2.2590(11) .
Au1 S1 2.3130(11) .

loop_
_geom_torsion_atom_site_label_1
_geom_torsion_atom_site_label_2
_geom_torsion_atom_site_label_3
_geom_torsion_atom_site_label_4
_geom_torsion
_geom_torsion_site_symmetry_1
C6 C1 C2 F5 178.7(4) .
S1 C1 C2 F5 -3.3(6) .
C6 C1 C2 C3 -1.3(7) .
S1 C1 C2 C3 176.8(4) .
F5 C2 C3 F4 0.0(6) .
C1 C2 C3 F4 179.9(4) .
F5 C2 C3 C4 -178.6(4) .
C1 C2 C3 C4 1.3(7) .
F4 C3 C4 F3 1.2(7) .
C2 C3 C4 F3 179.9(4) .
F4 C3 C4 C5 -179.3(4) .
C2 C3 C4 C5 -0.7(7) .
F3 C4 C5 F2 0.1(7) .
C3 C4 C5 F2 -179.4(4) .
F3 C4 C5 C6 179.6(4) .
C3 C4 C5 C6 0.1(7) .
C2 C1 C6 F1 179.5(4) .
S1 C1 C6 F1 1.6(7) .
C2 C1 C6 C5 0.7(7) .
S1 C1 C6 C5 -177.2(4) .
F2 C5 C6 F1 0.5(6) .
C4 C5 C6 F1 -179.0(4) .
F2 C5 C6 C1 179.3(4) .
C4 C5 C6 C1 -0.2(7) .
C13 C8 C9 C10 1.8(6) .
P1 C8 C9 C10 -175.6(4) .
C8 C9 C10 C11 -1.6(7) .
C9 C10 C11 C12 0.9(7) .
C10 C11 C12 C13 -0.4(7) .
C9 C8 C13 C12 -1.4(6) .
P1 C8 C13 C12 175.8(3) .
C11 C12 C13 C8 0.7(7) .
C19 C14 C15 C16 -0.9(6) .
P1 C14 C15 C16 179.5(3) .
C14 C15 C16 C17 0.8(7) .
C15 C16 C17 C18 -0.5(7) .
C16 C17 C18 C19 0.2(7) .
C17 C18 C19 C14 -0.3(7) .
C15 C14 C19 C18 0.7(6) .
P1 C14 C19 C18 -179.7(3) .
C9 C8 P1 C14 82.2(4) .
C13 C8 P1 C14 -95.1(4) .
C9 C8 P1 C7 -167.9(3) .
C13 C8 P1 C7 14.9(4) .
C9 C8 P1 Au1 -42.6(4) .
C13 C8 P1 Au1 140.2(3) .
C19 C14 P1 C8 -122.2(3) .
C15 C14 P1 C8 57.4(4) .
C19 C14 P1 C7 126.3(3) .
C15 C14 P1 C7 -54.1(4) .
C19 C14 P1 Au1 3.4(4) .
C15 C14 P1 Au1 -177.0(3) .
C7 C7 P1 C8 -177.4(4) 2_666
C7 C7 P1 C14 -67.0(4) 2_666
C7 C7 P1 Au1 56.3(4) 2_666
C6 C1 S1 Au1 -8.0(4) .
C2 C1 S1 Au1 174.2(3) .
